data_7218034
loop_
_publ_author_name
'Percino, M. Judith'
'Cer\'on, Margarita'
'Soriano-Moro, Guillermo'
'Castro, M. Eugenia'
'Chapela, V\'ictor M.'
'Bonilla, Jos\'e'
'Reyes-Reyes, Marisol'
'L\'opez-Sandoval, Rom\'an'

_publ_section_title
;
 The effect of the supramolecular network of
 (Z)-3-(4-(diphenylamino)phenyl)-2-(pyridin-2-yl)-acrylonitrile on the
 fluorescence behavior of a single crystal: experimental and theoretical
 studies
;
_journal_issue 36
_journal_name_full CrystEngComm
_journal_page_first 8591
_journal_paper_doi 10.1039/C4CE00327F
_journal_volume 16
_journal_year 2014
_chemical_formula_moiety 'C26 H19 N3'
_chemical_formula_sum 'C26 H19 N3'
_chemical_formula_weight 373.44
_chemical_name_systematic
; 
 ? 
;
_space_group_IT_number 14
_symmetry_cell_setting monoclinic
_symmetry_space_group_name_Hall '-P 2yn'
_symmetry_space_group_name_H-M 'P 1 21/n 1'
_atom_sites_solution_hydrogens difmap
_atom_sites_solution_primary direct
_atom_sites_solution_secondary difmap
_audit_creation_method SHELXL-97
_cell_angle_alpha 90.00
_cell_angle_beta 115.648(2)
_cell_angle_gamma 90.00
_cell_formula_units_Z 4
_cell_length_a 12.9551(2)
_cell_length_b 11.29300(15)
_cell_length_c 14.6992(3)
_cell_measurement_reflns_used 16331
_cell_measurement_temperature 110(2)
_cell_measurement_theta_max 27.61
_cell_measurement_theta_min 1.53
_cell_volume 1938.63(6)
_computing_cell_refinement
;
CrysAlisPro, Oxford Diffraction Ltd.,
Version 1.171.34.44 (release 25-10-2010 CrysAlis171 .NET)
(compiled Oct 25 2010,18:11:34)
;
_computing_data_collection
;
CrysAlisPro, Oxford Diffraction Ltd.,
Version 1.171.34.44 (release 25-10-2010 CrysAlis171 .NET)
(compiled Oct 25 2010,18:11:34)
;
_computing_data_reduction
;
CrysAlisPro, Oxford Diffraction Ltd.,
Version 1.171.34.44 (release 25-10-2010 CrysAlis171 .NET)
(compiled Oct 25 2010,18:11:34)
;
_computing_molecular_graphics 'SHELXTL v6.10 (Sheldrick, 2008)'
_computing_publication_material 'SHELXTL v6.10 (Sheldrick, 2008)'
_computing_structure_refinement 'SHELXL-97 (Sheldrick, 2008)'
_computing_structure_solution 'SHELXS-97 (Sheldrick, 2008)'
_diffrn_ambient_temperature 110(2)
_diffrn_detector_area_resol_mean 15.989
_diffrn_measured_fraction_theta_full 1.000
_diffrn_measured_fraction_theta_max 1.000
_diffrn_measurement_device_type 'Goniometer KM4/Xcalibur, detector: Sapphire3'
_diffrn_measurement_method '\w scans'
_diffrn_radiation_monochromator graphite
_diffrn_radiation_source 'Enhance (Mo) X-ray Source'
_diffrn_radiation_type MoK\a
_diffrn_radiation_wavelength 0.71073
_diffrn_reflns_av_R_equivalents 0.0524
_diffrn_reflns_av_sigmaI/netI 0.0349
_diffrn_reflns_limit_h_max 16
_diffrn_reflns_limit_h_min -16
_diffrn_reflns_limit_k_max 14
_diffrn_reflns_limit_k_min -14
_diffrn_reflns_limit_l_max 19
_diffrn_reflns_limit_l_min -19
_diffrn_reflns_number 26191
_diffrn_reflns_theta_full 27.50
_diffrn_reflns_theta_max 27.50
_diffrn_reflns_theta_min 2.37
_exptl_absorpt_coefficient_mu 0.076
_exptl_absorpt_correction_T_max 0.983
_exptl_absorpt_correction_T_min 0.972
_exptl_absorpt_correction_type analytical
_exptl_absorpt_process_details
;
CrysAlisPro, Oxford Diffraction Ltd.,
Version 1.171.34.44 (release 25-10-2010 CrysAlis171 .NET)
(compiled Oct 25 2010,18:11:34)
Analytical numeric absorption correction using a multifaceted crystal
            model based on expressions derived by R.C. Clark & J.S. Reid.
(Clark, R. C. & Reid, J. S. (1995). Acta Cryst. A51, 887-897)
;
_exptl_crystal_colour yellow
_exptl_crystal_density_diffrn 1.279
_exptl_crystal_density_method 'not measured'
_exptl_crystal_description block
_exptl_crystal_F_000 784
_exptl_crystal_size_max 0.46
_exptl_crystal_size_mid 0.38
_exptl_crystal_size_min 0.28
_refine_diff_density_max 0.269
_refine_diff_density_min -0.225
_refine_diff_density_rms 0.040
_refine_ls_extinction_method none
_refine_ls_goodness_of_fit_ref 1.066
_refine_ls_hydrogen_treatment constr
_refine_ls_matrix_type full
_refine_ls_number_parameters 262
_refine_ls_number_reflns 4452
_refine_ls_number_restraints 0
_refine_ls_restrained_S_all 1.066
_refine_ls_R_factor_all 0.0427
_refine_ls_R_factor_gt 0.0380
_refine_ls_shift/su_max 0.001
_refine_ls_shift/su_mean 0.000
_refine_ls_structure_factor_coef Fsqd
_refine_ls_weighting_details 'calc w=1/[\s^2^(Fo^2^)+(0.0371P)^2^+0.6548P] where P=(Fo^2^+2Fc^2^)/3'
_refine_ls_weighting_scheme calc
_refine_ls_wR_factor_gt 0.0972
_refine_ls_wR_factor_ref 0.1000
_reflns_number_gt 3962
_reflns_number_total 4452
_reflns_threshold_expression I>2\s(I)
_cod_duplicate_entry 7217013
_cod_data_source_file c4ce00327f1.cif
_cod_data_source_block (Z)-3-(4-(diphenylamino)phenyl)-2-(pyridin-2-yl)-acrylonitrile
_cod_original_sg_symbol_H-M 'P 21/n'
_cod_database_code 7218034

loop_
_symmetry_equiv_pos_as_xyz
'x, y, z'
'-x+1/2, y+1/2, -z+1/2'
'-x, -y, -z'
'x-1/2, -y-1/2, z-1/2'

loop_
_atom_site_label
_atom_site_type_symbol
_atom_site_fract_x
_atom_site_fract_y
_atom_site_fract_z
_atom_site_U_iso_or_equiv
_atom_site_adp_type
_atom_site_occupancy
_atom_site_symmetry_multiplicity
_atom_site_calc_flag
_atom_site_refinement_flags
C1 C 0.29208(9) 0.24070(9) -0.09626(8) 0.0184(2) Uani 1 1 d .
C2 C 0.32965(9) 0.35046(10) -0.05125(8) 0.0207(2) Uani 1 1 d .
H2 H 0.3286 0.3684 0.0115 0.025 Uiso 1 1 calc R
C3 C 0.36875(9) 0.43387(10) -0.09862(8) 0.0219(2) Uani 1 1 d .
H3 H 0.3953 0.5086 -0.0676 0.026 Uiso 1 1 calc R
C4 C 0.36931(9) 0.40876(10) -0.19069(9) 0.0220(2) Uani 1 1 d .
H4 H 0.3964 0.4660 -0.2226 0.026 Uiso 1 1 calc R
C5 C 0.33018(10) 0.29970(10) -0.23611(8) 0.0236(2) Uani 1 1 d .
H5 H 0.3295 0.2827 -0.2996 0.028 Uiso 1 1 calc R
C6 C 0.29196(9) 0.21535(10) -0.18909(8) 0.0217(2) Uani 1 1 d .
H6 H 0.2658 0.1405 -0.2201 0.026 Uiso 1 1 calc R
C7 C 0.14085(9) 0.10768(9) -0.09985(8) 0.0182(2) Uani 1 1 d .
C8 C 0.05708(9) 0.17485(10) -0.17589(8) 0.0210(2) Uani 1 1 d .
H8 H 0.0739 0.2535 -0.1880 0.025 Uiso 1 1 calc R
C9 C -0.05033(9) 0.12774(10) -0.23386(8) 0.0230(2) Uani 1 1 d .
H9 H -0.1057 0.1735 -0.2867 0.028 Uiso 1 1 calc R
C10 C -0.07757(10) 0.01440(11) -0.21530(9) 0.0244(2) Uani 1 1 d .
H10 H -0.1513 -0.0178 -0.2551 0.029 Uiso 1 1 calc R
C11 C 0.00413(10) -0.05132(10) -0.13796(9) 0.0240(2) Uani 1 1 d .
H11 H -0.0148 -0.1283 -0.1238 0.029 Uiso 1 1 calc R
C12 C 0.11296(10) -0.00670(10) -0.08094(8) 0.0209(2) Uani 1 1 d .
H12 H 0.1685 -0.0535 -0.0292 0.025 Uiso 1 1 calc R
C13 C 0.32880(9) 0.11403(9) 0.04868(8) 0.0186(2) Uani 1 1 d .
C14 C 0.29083(9) 0.08490(9) 0.12186(8) 0.0199(2) Uani 1 1 d .
H14 H 0.2128 0.0968 0.1079 0.024 Uiso 1 1 calc R
C15 C 0.36568(9) 0.03909(9) 0.21399(8) 0.0194(2) Uani 1 1 d .
H15 H 0.3381 0.0193 0.2623 0.023 Uiso 1 1 calc R
C16 C 0.48190(9) 0.02118(9) 0.23777(8) 0.0185(2) Uani 1 1 d .
C17 C 0.51994(9) 0.05754(10) 0.16612(8) 0.0212(2) Uani 1 1 d .
H17 H 0.5990 0.0510 0.1818 0.025 Uiso 1 1 calc R
C18 C 0.44547(9) 0.10262(10) 0.07335(8) 0.0212(2) Uani 1 1 d .
H18 H 0.4736 0.1259 0.0262 0.025 Uiso 1 1 calc R
C19 C 0.56492(9) -0.03554(9) 0.32872(8) 0.0194(2) Uani 1 1 d .
H19 H 0.6420 -0.0279 0.3384 0.023 Uiso 1 1 calc R
C20 C 0.55224(9) -0.09737(9) 0.40216(8) 0.0187(2) Uani 1 1 d .
C21 C 0.44311(10) -0.11578(10) 0.40373(8) 0.0211(2) Uani 1 1 d .
C22 C 0.65207(9) -0.15371(9) 0.48588(8) 0.0190(2) Uani 1 1 d .
C23 C 0.64468(10) -0.20144(10) 0.57011(8) 0.0225(2) Uani 1 1 d .
H23 H 0.5742 -0.2004 0.5755 0.027 Uiso 1 1 calc R
C24 C 0.74202(10) -0.25055(10) 0.64618(9) 0.0259(2) Uani 1 1 d .
H24 H 0.7392 -0.2836 0.7045 0.031 Uiso 1 1 calc R
C25 C 0.84304(10) -0.25070(10) 0.63584(9) 0.0257(2) Uani 1 1 d .
H25 H 0.9114 -0.2823 0.6872 0.031 Uiso 1 1 calc R
C26 C 0.84186(10) -0.20353(10) 0.54858(9) 0.0261(2) Uani 1 1 d .
H26 H 0.9111 -0.2051 0.5410 0.031 Uiso 1 1 calc R
N1 N 0.25216(8) 0.15484(8) -0.04714(7) 0.0204(2) Uani 1 1 d .
N2 N 0.35712(9) -0.13402(10) 0.40655(8) 0.0297(2) Uani 1 1 d .
N3 N 0.74961(8) -0.15599(9) 0.47437(7) 0.0240(2) Uani 1 1 d .

loop_
_atom_site_aniso_label
_atom_site_aniso_U_11
_atom_site_aniso_U_22
_atom_site_aniso_U_33
_atom_site_aniso_U_23
_atom_site_aniso_U_13
_atom_site_aniso_U_12
C1 0.0162(5) 0.0190(5) 0.0185(5) 0.0043(4) 0.0061(4) 0.0012(4)
C2 0.0217(5) 0.0219(5) 0.0177(5) -0.0006(4) 0.0079(4) 0.0006(4)
C3 0.0192(5) 0.0181(5) 0.0257(5) -0.0001(4) 0.0071(4) -0.0002(4)
C4 0.0184(5) 0.0229(5) 0.0254(5) 0.0066(4) 0.0102(4) 0.0012(4)
C5 0.0245(6) 0.0284(6) 0.0198(5) 0.0013(4) 0.0114(5) 0.0016(4)
C6 0.0227(5) 0.0197(5) 0.0214(5) -0.0018(4) 0.0084(4) -0.0008(4)
C7 0.0185(5) 0.0196(5) 0.0166(5) -0.0003(4) 0.0077(4) 0.0003(4)
C8 0.0230(5) 0.0188(5) 0.0212(5) 0.0035(4) 0.0096(4) 0.0028(4)
C9 0.0196(5) 0.0273(6) 0.0209(5) 0.0020(4) 0.0076(4) 0.0061(4)
C10 0.0181(5) 0.0293(6) 0.0258(6) -0.0044(5) 0.0095(5) -0.0015(4)
C11 0.0247(6) 0.0214(5) 0.0281(6) -0.0002(4) 0.0133(5) -0.0027(4)
C12 0.0224(5) 0.0192(5) 0.0200(5) 0.0028(4) 0.0082(4) 0.0017(4)
C13 0.0207(5) 0.0160(5) 0.0164(5) 0.0009(4) 0.0057(4) -0.0003(4)
C14 0.0188(5) 0.0205(5) 0.0197(5) 0.0009(4) 0.0076(4) 0.0012(4)
C15 0.0219(5) 0.0200(5) 0.0171(5) 0.0011(4) 0.0092(4) 0.0007(4)
C16 0.0203(5) 0.0154(5) 0.0166(5) -0.0012(4) 0.0050(4) -0.0017(4)
C17 0.0178(5) 0.0216(5) 0.0224(5) 0.0017(4) 0.0068(4) -0.0007(4)
C18 0.0215(5) 0.0226(5) 0.0203(5) 0.0032(4) 0.0099(4) -0.0005(4)
C19 0.0178(5) 0.0192(5) 0.0179(5) -0.0018(4) 0.0046(4) -0.0013(4)
C20 0.0189(5) 0.0177(5) 0.0167(5) -0.0023(4) 0.0051(4) -0.0016(4)
C21 0.0234(6) 0.0205(5) 0.0167(5) 0.0014(4) 0.0062(4) 0.0011(4)
C22 0.0202(5) 0.0156(5) 0.0172(5) -0.0015(4) 0.0043(4) -0.0019(4)
C23 0.0230(5) 0.0222(5) 0.0204(5) 0.0011(4) 0.0077(4) -0.0007(4)
C24 0.0288(6) 0.0243(6) 0.0208(5) 0.0048(4) 0.0072(5) -0.0008(5)
C25 0.0221(6) 0.0214(5) 0.0253(5) 0.0042(4) 0.0026(5) 0.0000(4)
C26 0.0201(5) 0.0265(6) 0.0278(6) 0.0036(5) 0.0068(5) -0.0003(4)
N1 0.0200(5) 0.0209(4) 0.0170(4) 0.0047(3) 0.0050(4) -0.0023(4)
N2 0.0256(5) 0.0354(6) 0.0268(5) 0.0058(4) 0.0102(4) 0.0003(4)
N3 0.0204(5) 0.0265(5) 0.0225(5) 0.0039(4) 0.0069(4) 0.0003(4)

loop_
_atom_type_symbol
_atom_type_description
_atom_type_scat_dispersion_real
_atom_type_scat_dispersion_imag
_atom_type_scat_source
C C 0.0033 0.0016 'International Tables Vol C Tables 4.2.6.8 and 6.1.1.4'
H H 0.0000 0.0000 'International Tables Vol C Tables 4.2.6.8 and 6.1.1.4'
N N 0.0061 0.0033 'International Tables Vol C Tables 4.2.6.8 and 6.1.1.4'

loop_
_geom_angle_atom_site_label_1
_geom_angle_atom_site_label_2
_geom_angle_atom_site_label_3
_geom_angle
C2 C1 C6 120.07(10)
C2 C1 N1 119.48(9)
C6 C1 N1 120.45(10)
C1 C2 C3 119.61(10)
C1 C2 H2 120.2
C3 C2 H2 120.2
C4 C3 C2 120.49(10)
C4 C3 H3 119.8
C2 C3 H3 119.8
C3 C4 C5 119.74(10)
C3 C4 H4 120.1
C5 C4 H4 120.1
C4 C5 C6 120.28(10)
C4 C5 H5 119.9
C6 C5 H5 119.9
C5 C6 C1 119.81(10)
C5 C6 H6 120.1
C1 C6 H6 120.1
C8 C7 C12 118.78(10)
C8 C7 N1 119.27(9)
C12 C7 N1 121.89(9)
C9 C8 C7 120.60(10)
C9 C8 H8 119.7
C7 C8 H8 119.7
C8 C9 C10 120.48(10)
C8 C9 H9 119.8
C10 C9 H9 119.8
C9 C10 C11 119.13(10)
C9 C10 H10 120.4
C11 C10 H10 120.4
C12 C11 C10 121.13(10)
C12 C11 H11 119.4
C10 C11 H11 119.4
C11 C12 C7 119.82(10)
C11 C12 H12 120.1
C7 C12 H12 120.1
C18 C13 C14 118.55(10)
C18 C13 N1 120.38(9)
C14 C13 N1 121.07(10)
C15 C14 C13 120.66(10)
C15 C14 H14 119.7
C13 C14 H14 119.7
C14 C15 C16 121.34(10)
C14 C15 H15 119.3
C16 C15 H15 119.3
C17 C16 C15 117.24(9)
C17 C16 C19 117.33(10)
C15 C16 C19 125.40(10)
C18 C17 C16 121.75(10)
C18 C17 H17 119.1
C16 C17 H17 119.1
C17 C18 C13 120.27(10)
C17 C18 H18 119.9
C13 C18 H18 119.9
C20 C19 C16 131.62(10)
C20 C19 H19 114.2
C16 C19 H19 114.2
C19 C20 C21 123.12(10)
C19 C20 C22 121.19(10)
C21 C20 C22 115.68(9)
N2 C21 C20 177.74(12)
N3 C22 C23 122.32(10)
N3 C22 C20 115.57(9)
C23 C22 C20 122.12(10)
C24 C23 C22 118.89(11)
C24 C23 H23 120.6
C22 C23 H23 120.6
C25 C24 C23 119.04(10)
C25 C24 H24 120.5
C23 C24 H24 120.5
C24 C25 C26 118.10(11)
C24 C25 H25 120.9
C26 C25 H25 120.9
N3 C26 C25 124.06(11)
N3 C26 H26 118.0
C25 C26 H26 118.0
C13 N1 C7 122.49(9)
C13 N1 C1 118.36(9)
C7 N1 C1 118.96(8)
C26 N3 C22 117.56(10)

loop_
_geom_bond_atom_site_label_1
_geom_bond_atom_site_label_2
_geom_bond_distance
C1 C2 1.3900(15)
C1 C6 1.3936(15)
C1 N1 1.4326(13)
C2 C3 1.3906(15)
C2 H2 0.9500
C3 C4 1.3858(16)
C3 H3 0.9500
C4 C5 1.3880(16)
C4 H4 0.9500
C5 C6 1.3880(15)
C5 H5 0.9500
C6 H6 0.9500
C7 C8 1.3973(15)
C7 C12 1.4011(15)
C7 N1 1.4129(14)
C8 C9 1.3852(16)
C8 H8 0.9500
C9 C10 1.3858(17)
C9 H9 0.9500
C10 C11 1.3864(16)
C10 H10 0.9500
C11 C12 1.3861(16)
C11 H11 0.9500
C12 H12 0.9500
C13 C18 1.3993(15)
C13 C14 1.4018(15)
C13 N1 1.4041(13)
C14 C15 1.3803(15)
C14 H14 0.9500
C15 C16 1.4051(15)
C15 H15 0.9500
C16 C17 1.4035(15)
C16 C19 1.4524(14)
C17 C18 1.3822(15)
C17 H17 0.9500
C18 H18 0.9500
C19 C20 1.3541(15)
C19 H19 0.9500
C20 C21 1.4390(15)
C20 C22 1.4880(15)
C21 N2 1.1512(15)
C22 N3 1.3457(14)
C22 C23 1.3912(15)
C23 C24 1.3883(16)
C23 H23 0.9500
C24 C25 1.3814(17)
C24 H24 0.9500
C25 C26 1.3829(16)
C25 H25 0.9500
C26 N3 1.3334(15)
C26 H26 0.9500

loop_
_geom_torsion_atom_site_label_1
_geom_torsion_atom_site_label_2
_geom_torsion_atom_site_label_3
_geom_torsion_atom_site_label_4
_geom_torsion
C6 C1 C2 C3 -1.03(16)
N1 C1 C2 C3 179.82(9)
C1 C2 C3 C4 0.70(16)
C2 C3 C4 C5 0.23(16)
C3 C4 C5 C6 -0.83(17)
C4 C5 C6 C1 0.51(17)
C2 C1 C6 C5 0.43(16)
N1 C1 C6 C5 179.57(10)
C12 C7 C8 C9 -2.21(16)
N1 C7 C8 C9 175.26(10)
C7 C8 C9 C10 1.97(17)
C8 C9 C10 C11 -0.03(16)
C9 C10 C11 C12 -1.64(17)
C10 C11 C12 C7 1.38(17)
C8 C7 C12 C11 0.55(16)
N1 C7 C12 C11 -176.85(10)
C18 C13 C14 C15 -3.93(16)
N1 C13 C14 C15 176.64(10)
C13 C14 C15 C16 0.57(16)
C14 C15 C16 C17 3.25(15)
C14 C15 C16 C19 -174.47(10)
C15 C16 C17 C18 -3.78(16)
C19 C16 C17 C18 174.12(10)
C16 C17 C18 C13 0.48(17)
C14 C13 C18 C17 3.40(16)
N1 C13 C18 C17 -177.16(10)
C17 C16 C19 C20 -167.10(11)
C15 C16 C19 C20 10.61(19)
C16 C19 C20 C21 -2.17(18)
C16 C19 C20 C22 176.19(10)
C19 C20 C22 N3 -10.65(15)
C21 C20 C22 N3 167.83(9)
C19 C20 C22 C23 169.71(10)
C21 C20 C22 C23 -11.81(15)
N3 C22 C23 C24 1.63(16)
C20 C22 C23 C24 -178.76(10)
C22 C23 C24 C25 -0.11(17)
C23 C24 C25 C26 -1.20(17)
C24 C25 C26 N3 1.18(18)
C18 C13 N1 C7 141.23(11)
C14 C13 N1 C7 -39.35(15)
C18 C13 N1 C1 -33.60(14)
C14 C13 N1 C1 145.82(10)
C8 C7 N1 C13 158.62(10)
C12 C7 N1 C13 -23.99(16)
C8 C7 N1 C1 -26.58(14)
C12 C7 N1 C1 150.80(10)
C2 C1 N1 C13 -61.26(13)
C6 C1 N1 C13 119.59(11)
C2 C1 N1 C7 123.73(11)
C6 C1 N1 C7 -55.42(14)
C25 C26 N3 C22 0.26(17)
C23 C22 N3 C26 -1.69(16)
C20 C22 N3 C26 178.67(10)
